data_1528058
loop_
_publ_author_name
'Selte, K.'
'Kjekshus, A.'

_publ_section_title
;
 Structural and magnetic properties of Fe P
;
_journal_name_full 'Acta Chemica Scandinavica (1-27,1973-42,1988)'
_journal_page_first 1276
_journal_page_last 1277
_journal_volume 26
_journal_year 1972
_chemical_formula_sum 'Fe P'
_space_group_IT_number 33
_symmetry_space_group_name_Hall 'P 2c -2n'
_symmetry_space_group_name_H-M 'P n a 21'
_cell_angle_alpha 90
_cell_angle_beta 90
_cell_angle_gamma 90
_cell_formula_units_Z 4
_cell_length_a 5.193
_cell_length_b 5.792
_cell_length_c 3.099
_cell_volume 93.211
_citation_journal_id_ASTM ACSAA4
_cod_data_source_file Selte_ACSAA4_1972_1215.cif
_cod_data_source_block Fe1P1
_cod_original_cell_volume 93.21127
_cod_original_formula_sum 'Fe1 P1'
_cod_database_code 1528058

loop_
_symmetry_equiv_pos_as_xyz
x,y,z
-x,-y,z+1/2
-x+1/2,y+1/2,z+1/2
x+1/2,-y+1/2,z

loop_
_atom_site_label
_atom_site_type_symbol
_atom_site_fract_x
_atom_site_fract_y
_atom_site_fract_z
_atom_site_occupancy
_atom_site_U_iso_or_equiv
Fe1 Fe+3 0.002 0.2004 0.25 1 0.0
P1 P-3 0.1912 0.5684 0.296 1 0.0
